data_7215321
loop_
_publ_author_name
'Yin, Pei-Xiu'
'Zhang, Jian'
'Qin, Ye-Yan'
'Cheng, Jian-Kai'
'Li, Zhao-Ji'
'Yao, Yuan-Gen'

_publ_section_title
;
 Role of molar-ratio, temperature and solvent on the Zn/Cd
 1,2,4-triazolate system with novel topological architectures
;
_journal_issue 10
_journal_name_full CrystEngComm
_journal_page_first 3536
_journal_paper_doi 10.1039/c0ce00762e
_journal_volume 13
_journal_year 2011
_chemical_formula_moiety 'C12 H20 Cd3 Cl3 N11 O2'
_chemical_formula_sum 'C12 H20 Cd3 Cl3 N11 O2'
_chemical_formula_weight 793.97
_chemical_name_systematic
;
?
;
_space_group_IT_number 36
_symmetry_cell_setting orthorhombic
_symmetry_space_group_name_Hall 'C 2c -2'
_symmetry_space_group_name_H-M 'C m c 21'
_atom_sites_solution_hydrogens geom
_atom_sites_solution_primary direct
_atom_sites_solution_secondary difmap
_audit_creation_method SHELXL-97
_cell_angle_alpha 90.00
_cell_angle_beta 90.00
_cell_angle_gamma 90.00
_cell_formula_units_Z 4
_cell_length_a 11.856(8)
_cell_length_b 12.019(8)
_cell_length_c 16.688(12)
_cell_measurement_reflns_used 1247
_cell_measurement_temperature 293(2)
_cell_measurement_theta_max 27.4410
_cell_measurement_theta_min 2.4120
_cell_volume 2378(3)
_computing_cell_refinement 'Bruker XSCANS'
_computing_data_collection 'Bruker XSCANS'
_computing_data_reduction 'Bruker SHELXTL'
_computing_molecular_graphics 'Bruker SHELXTL'
_computing_publication_material 'Bruker SHELXTL'
_computing_structure_refinement 'SHELXL-97 (Sheldrick, 1997)'
_computing_structure_solution 'SHELXS-97 (Sheldrick, 1990)'
_diffrn_ambient_temperature 293(2)
_diffrn_measured_fraction_theta_full 0.979
_diffrn_measured_fraction_theta_max 0.979
_diffrn_measurement_device_type 'Bruker P4'
_diffrn_measurement_method '\w scans'
_diffrn_radiation_monochromator graphite
_diffrn_radiation_source 'fine-focus sealed tube'
_diffrn_radiation_type MoK\a
_diffrn_radiation_wavelength 0.71073
_diffrn_reflns_av_R_equivalents 0.0460
_diffrn_reflns_av_sigmaI/netI 0.0434
_diffrn_reflns_limit_h_max 15
_diffrn_reflns_limit_h_min -15
_diffrn_reflns_limit_k_max 15
_diffrn_reflns_limit_k_min -15
_diffrn_reflns_limit_l_max 19
_diffrn_reflns_limit_l_min -21
_diffrn_reflns_number 8644
_diffrn_reflns_theta_full 27.40
_diffrn_reflns_theta_max 27.40
_diffrn_reflns_theta_min 2.41
_diffrn_standards_decay_% none
_diffrn_standards_interval_count none
_diffrn_standards_interval_time none
_diffrn_standards_number none
_exptl_absorpt_coefficient_mu 3.029
_exptl_absorpt_correction_T_max 0.739
_exptl_absorpt_correction_T_min 0.661
_exptl_absorpt_correction_type multi-scan
_exptl_absorpt_process_details crystalclear
_exptl_crystal_colour Colorless
_exptl_crystal_density_diffrn 2.218
_exptl_crystal_density_method 'not measured'
_exptl_crystal_description Prism
_exptl_crystal_F_000 1520
_exptl_crystal_size_max 0.1400
_exptl_crystal_size_mid 0.1200
_exptl_crystal_size_min 0.1000
_refine_diff_density_max 1.158
_refine_diff_density_min -1.005
_refine_diff_density_rms 0.153
_refine_ls_abs_structure_details 'Flack H D (1983), Acta Cryst. A39, 876-881'
_refine_ls_abs_structure_Flack 0.02(6)
_refine_ls_extinction_method none
_refine_ls_goodness_of_fit_ref 1.072
_refine_ls_hydrogen_treatment mixed
_refine_ls_matrix_type full
_refine_ls_number_parameters 163
_refine_ls_number_reflns 2448
_refine_ls_number_restraints 1
_refine_ls_restrained_S_all 1.072
_refine_ls_R_factor_all 0.0463
_refine_ls_R_factor_gt 0.0418
_refine_ls_shift/su_max 0.006
_refine_ls_shift/su_mean 0.000
_refine_ls_structure_factor_coef Fsqd
_refine_ls_weighting_details 'calc w=1/[\s^2^(Fo^2^)+(0.0393P)^2^+20.3521P] where P=(Fo^2^+2Fc^2^)/3'
_refine_ls_weighting_scheme calc
_refine_ls_wR_factor_gt 0.0929
_refine_ls_wR_factor_ref 0.0956
_reflns_number_gt 2306
_reflns_number_total 2840
_reflns_threshold_expression >2sigma(I)
_cod_data_source_file c0ce00762e.txt
_cod_data_source_block 3
_cod_depositor_comments
;
The following automatic conversions were performed:

'_symmetry_cell_setting' value 'Orthorhombic' changed to
'orthorhombic' according to
/usr/data/users/saulius/automatic-downloads/retrospective/RSC/lib/dictionaries/cif_core.dic
dictionary named 'cif_core.dic' version 2.4.2 from
2011-04-26.

'_exptl_absorpt_correction_type' value 'Multi-scan'
changed to 'multi-scan' according to
/usr/data/users/saulius/automatic-downloads/retrospective/RSC/lib/dictionaries/cif_core.dic
dictionary named 'cif_core.dic' version 2.4.2 from 2011-04-26.

Automatic conversion script
Id: cif_fix_values 2281 2013-09-26 08:29:07Z andrius 
;
_cod_database_code 7215321

loop_
_symmetry_equiv_pos_as_xyz
'x, y, z'
'-x, -y, z+1/2'
'-x, y, z'
'x, -y, z+1/2'
'x+1/2, y+1/2, z'
'-x+1/2, -y+1/2, z+1/2'
'-x+1/2, y+1/2, z'
'x+1/2, -y+1/2, z+1/2'

loop_
_atom_site_label
_atom_site_type_symbol
_atom_site_fract_x
_atom_site_fract_y
_atom_site_fract_z
_atom_site_U_iso_or_equiv
_atom_site_adp_type
_atom_site_occupancy
_atom_site_symmetry_multiplicity
_atom_site_calc_flag
_atom_site_refinement_flags
Cd1 Cd -1.0000 0.06145(6) -0.32061(5) 0.02564(19) Uani 1 2 d S
Cd2 Cd -1.0000 -0.30719(6) -0.17980(5) 0.02559(18) Uani 1 2 d S
Cd3 Cd -1.0000 0.37937(6) -0.28458(5) 0.02484(18) Uani 1 2 d S
Cl1 Cl -1.0000 -0.0761(2) -0.2006(2) 0.0355(7) Uani 1 2 d S
Cl2 Cl -1.0000 0.5688(3) -0.3437(2) 0.0391(7) Uani 1 2 d S
Cl3 Cl -1.0000 -0.5200(2) -0.1428(2) 0.0434(8) Uani 1 2 d S
N1 N -0.8498(5) 0.1616(5) -0.2692(5) 0.0274(14) Uani 1 1 d .
N2 N -0.8523(6) 0.2737(5) -0.2473(5) 0.0314(16) Uani 1 1 d .
N3 N -0.6824(6) 0.2060(5) -0.2177(5) 0.0282(14) Uani 1 1 d .
N4 N -1.0000 0.2982(8) -0.4133(6) 0.035(2) Uani 1 2 d S
N5 N -1.0000 0.1872(7) -0.4284(7) 0.030(2) Uani 1 2 d S
N6 N -1.0000 0.2720(8) -0.5455(6) 0.031(2) Uani 1 2 d S
N7 N -1.1702(8) -0.1779(8) -0.4782(6) 0.050(2) Uani 1 1 d .
O1 O -1.1338(9) -0.0416(6) -0.3905(7) 0.080(3) Uani 1 1 d .
C1 C -0.7473(7) 0.1258(8) -0.2500(6) 0.0294(16) Uani 1 1 d .
H1 H -0.7229 0.0531 -0.2581 0.035 Uiso 1 1 calc R
C2 C -0.7503(8) 0.2957(6) -0.2181(5) 0.0282(17) Uani 1 1 d .
H2 H -0.7283 0.3655 -0.1999 0.034 Uiso 1 1 calc R
C3 C -1.0000 0.3474(10) -0.4825(7) 0.035(3) Uani 1 2 d S
H3 H -1.0000 0.4242 -0.4891 0.042 Uiso 1 2 calc SR
C4 C -1.0000 0.1744(10) -0.5044(9) 0.033(2) Uani 1 2 d S
H4 H -1.0000 0.1051 -0.5291 0.040 Uiso 1 2 calc SR
C5 C -1.1438(11) -0.1400(9) -0.4068(7) 0.056(3) Uani 1 1 d .
C6 C -1.191(2) -0.1003(13) -0.5414(10) 0.136(11) Uani 1 1 d .
H6A H -1.2557 -0.1242 -0.5717 0.205 Uiso 1 1 calc R
H6B H -1.1266 -0.0966 -0.5759 0.205 Uiso 1 1 calc R
H6C H -1.2057 -0.0281 -0.5190 0.205 Uiso 1 1 calc R
C7 C -1.1865(13) -0.2962(10) -0.4929(11) 0.079(5) Uani 1 1 d .
H7A H -1.1269 -0.3234 -0.5266 0.118 Uiso 1 1 calc R
H7B H -1.2577 -0.3077 -0.5189 0.118 Uiso 1 1 calc R
H7C H -1.1855 -0.3356 -0.4429 0.118 Uiso 1 1 calc R
H5 H -1.148(9) -0.214(8) -0.361(6) 0.04(3) Uiso 1 1 d .

loop_
_atom_site_aniso_label
_atom_site_aniso_U_11
_atom_site_aniso_U_22
_atom_site_aniso_U_33
_atom_site_aniso_U_23
_atom_site_aniso_U_13
_atom_site_aniso_U_12
Cd1 0.0320(4) 0.0215(3) 0.0234(4) -0.0002(3) 0.000 0.000
Cd2 0.0232(4) 0.0279(4) 0.0257(4) 0.0018(3) 0.000 0.000
Cd3 0.0268(4) 0.0202(3) 0.0275(4) -0.0015(3) 0.000 0.000
Cl1 0.0373(14) 0.0303(13) 0.0388(18) 0.0148(12) 0.000 0.000
Cl2 0.0470(17) 0.0292(13) 0.0411(19) 0.0064(12) 0.000 0.000
Cl3 0.077(2) 0.0254(13) 0.0276(15) -0.0007(12) 0.000 0.000
N1 0.028(3) 0.019(3) 0.035(4) 0.002(3) 0.001(3) -0.001(2)
N2 0.030(4) 0.021(3) 0.044(4) 0.004(3) 0.000(3) 0.005(3)
N3 0.026(3) 0.024(3) 0.035(4) 0.003(3) -0.006(3) -0.003(2)
N4 0.059(7) 0.021(4) 0.025(6) 0.001(4) 0.000 0.000
N5 0.039(5) 0.018(4) 0.031(5) 0.006(4) 0.000 0.000
N6 0.052(6) 0.030(5) 0.012(5) 0.001(4) 0.000 0.000
N7 0.058(5) 0.054(5) 0.038(4) -0.001(4) -0.008(4) -0.015(4)
O1 0.119(8) 0.041(4) 0.081(7) -0.022(4) -0.057(6) -0.005(5)
C1 0.029(3) 0.023(3) 0.036(4) -0.003(3) -0.006(4) 0.000(3)
C2 0.026(4) 0.023(3) 0.036(5) -0.004(4) 0.000(4) 0.001(3)
C3 0.077(9) 0.019(4) 0.010(5) 0.005(4) 0.000 0.000
C4 0.045(7) 0.027(5) 0.028(6) -0.007(5) 0.000 0.000
C5 0.076(8) 0.047(5) 0.046(7) -0.012(5) -0.020(6) -0.005(6)
C6 0.27(3) 0.089(10) 0.051(9) 0.023(9) -0.069(14) -0.068(14)
C7 0.078(9) 0.064(8) 0.095(12) -0.019(7) -0.031(9) 0.012(7)

loop_
_atom_type_symbol
_atom_type_description
_atom_type_scat_dispersion_real
_atom_type_scat_dispersion_imag
_atom_type_scat_source
C C 0.0033 0.0016 'International Tables Vol C Tables 4.2.6.8 and 6.1.1.4'
H H 0.0000 0.0000 'International Tables Vol C Tables 4.2.6.8 and 6.1.1.4'
Cd Cd -0.8075 1.2024 'International Tables Vol C Tables 4.2.6.8 and 6.1.1.4'
Cl Cl 0.1484 0.1585 'International Tables Vol C Tables 4.2.6.8 and 6.1.1.4'
N N 0.0061 0.0033 'International Tables Vol C Tables 4.2.6.8 and 6.1.1.4'
O O 0.0106 0.0060 'International Tables Vol C Tables 4.2.6.8 and 6.1.1.4'

loop_
_geom_angle_atom_site_label_1
_geom_angle_atom_site_label_2
_geom_angle_atom_site_label_3
_geom_angle
_geom_angle_site_symmetry_1
_geom_angle_site_symmetry_3
N1 Cd1 N1 100.6(3) . 3_355
N1 Cd1 O1 170.9(4) . .
N1 Cd1 O1 86.4(3) 3_355 .
N1 Cd1 O1 86.4(3) . 3_355
N1 Cd1 O1 170.9(4) 3_355 3_355
O1 Cd1 O1 86.0(6) . 3_355
N1 Cd1 N5 87.1(2) . .
N1 Cd1 N5 87.1(2) 3_355 .
O1 Cd1 N5 87.6(3) . .
O1 Cd1 N5 87.6(3) 3_355 .
N1 Cd1 Cl1 92.59(18) . .
N1 Cd1 Cl1 92.59(18) 3_355 .
O1 Cd1 Cl1 92.8(3) . .
O1 Cd1 Cl1 92.8(3) 3_355 .
N5 Cd1 Cl1 179.5(3) . .
N3 Cd2 N3 146.5(4) 5_445 7_345
N3 Cd2 N6 105.2(2) 5_445 2_355
N3 Cd2 N6 105.2(2) 7_345 2_355
N3 Cd2 Cl3 97.69(16) 5_445 .
N3 Cd2 Cl3 97.69(16) 7_345 .
N6 Cd2 Cl3 87.1(2) 2_355 .
N3 Cd2 Cl1 84.02(15) 5_445 .
N3 Cd2 Cl1 84.02(15) 7_345 .
N6 Cd2 Cl1 86.4(2) 2_355 .
Cl3 Cd2 Cl1 173.54(11) . .
N2 Cd3 N2 102.1(4) . 3_355
N2 Cd3 N4 91.1(2) . .
N2 Cd3 N4 91.1(2) 3_355 .
N2 Cd3 Cl2 128.89(18) . .
N2 Cd3 Cl2 128.89(18) 3_355 .
N4 Cd3 Cl2 91.0(2) . .
N2 Cd3 Cl3 90.6(2) . 1_565
N2 Cd3 Cl3 90.6(2) 3_355 1_565
N4 Cd3 Cl3 177.3(2) . 1_565
Cl2 Cd3 Cl3 86.36(12) . 1_565
Cd1 Cl1 Cd2 136.64(14) . .
Cd2 Cl3 Cd3 103.51(13) . 1_545
C1 N1 N2 105.6(6) . .
C1 N1 Cd1 128.7(5) . .
N2 N1 Cd1 125.6(5) . .
C2 N2 N1 105.6(6) . .
C2 N2 Cd3 134.1(5) . .
N1 N2 Cd3 119.2(5) . .
C1 N3 C2 103.2(8) . .
C1 N3 Cd2 127.6(6) . 5
C2 N3 Cd2 129.1(5) . 5
C3 N4 N5 106.4(10) . .
C3 N4 Cd3 128.5(8) . .
N5 N4 Cd3 125.1(8) . .
C4 N5 N4 107.6(10) . .
C4 N5 Cd1 133.1(9) . .
N4 N5 Cd1 119.3(8) . .
C4 N6 C3 100.4(10) . .
C4 N6 Cd2 131.0(8) . 2_354
C3 N6 Cd2 128.5(7) . 2_354
C5 N7 C6 119.0(10) . .
C5 N7 C7 121.6(11) . .
C6 N7 C7 119.3(11) . .
C5 O1 Cd1 134.0(8) . .
N1 C1 N3 112.8(8) . .
N1 C1 H1 123.6 . .
N3 C1 H1 123.6 . .
N2 C2 N3 112.8(7) . .
N2 C2 H2 123.6 . .
N3 C2 H2 123.6 . .
N4 C3 N6 112.1(9) . .
N4 C3 H3 123.9 . .
N6 C3 H3 123.9 . .
N5 C4 N6 113.4(11) . .
N5 C4 H4 123.3 . .
N6 C4 H4 123.3 . .
O1 C5 N7 124.2(12) . .
O1 C5 H5 126(5) . .
N7 C5 H5 109(5) . .
N7 C6 H6A 109.5 . .
N7 C6 H6B 109.5 . .
H6A C6 H6B 109.5 . .
N7 C6 H6C 109.5 . .
H6A C6 H6C 109.5 . .
H6B C6 H6C 109.5 . .
N7 C7 H7A 109.5 . .
N7 C7 H7B 109.5 . .
H7A C7 H7B 109.5 . .
N7 C7 H7C 109.5 . .
H7A C7 H7C 109.5 . .
H7B C7 H7C 109.5 . .

loop_
_geom_bond_atom_site_label_1
_geom_bond_atom_site_label_2
_geom_bond_distance
_geom_bond_site_symmetry_2
Cd1 N1 2.314(7) .
Cd1 N1 2.314(7) 3_355
Cd1 O1 2.326(8) .
Cd1 O1 2.326(8) 3_355
Cd1 N5 2.350(10) .
Cd1 Cl1 2.597(3) .
Cd2 N3 2.258(7) 5_445
Cd2 N3 2.258(7) 7_345
Cd2 N6 2.281(10) 2_355
Cd2 Cl3 2.631(3) .
Cd2 Cl1 2.799(3) .
Cd3 N2 2.251(7) .
Cd3 N2 2.251(7) 3_355
Cd3 N4 2.359(11) .
Cd3 Cl2 2.481(3) .
Cd3 Cl3 2.658(4) 1_565
Cl3 Cd3 2.658(4) 1_545
N1 C1 1.329(11) .
N1 N2 1.397(9) .
N2 C2 1.330(12) .
N3 C1 1.346(11) .
N3 C2 1.346(10) .
N3 Cd2 2.258(7) 5
N4 C3 1.297(16) .
N4 N5 1.357(13) .
N5 C4 1.277(18) .
N6 C4 1.358(16) .
N6 C3 1.388(16) .
N6 Cd2 2.281(10) 2_354
N7 C5 1.313(14) .
N7 C6 1.430(17) .
N7 C7 1.456(14) .
O1 C5 1.219(12) .
C1 H1 0.9300 .
C2 H2 0.9300 .
C3 H3 0.9300 .
C4 H4 0.9300 .
C5 H5 1.17(10) .
C6 H6A 0.9600 .
C6 H6B 0.9600 .
C6 H6C 0.9600 .
C7 H7A 0.9600 .
C7 H7B 0.9600 .
C7 H7C 0.9600 .
